data_1548854
loop_
_publ_author_name
'Suzuki, Naoya'
'Suda, Kayo'
'Yokogawa, Daisuke'
'Kitoh-Nishioka, Hirotaka'
'Irle, Stephan'
'Ando, Akihiro'
'Abeg\~ao, Luis M G'
'Kamada, Kenji'
'Fukazawa, Aiko'
'Yamaguchi, Shigehiro'

_publ_section_title
;
 Near infrared two-photon-excited and -emissive dyes based on a strapped
 excited-state intramolecular proton-transfer (ESIPT) scaffold.
;
_journal_issue 10
_journal_name_full 'Chemical science'
_journal_page_first 2666
_journal_page_last 2673
_journal_paper_doi 10.1039/c8sc00066b
_journal_volume 9
_journal_year 2018
_chemical_formula_sum 'C25 H30 N2 O2 S2'
_chemical_formula_weight 454.63
_chemical_melting_point 416
_space_group_IT_number 14
_space_group_name_Hall '-P 2yab'
_space_group_name_H-M_alt 'P 1 21/a 1'
_symmetry_cell_setting monoclinic
_symmetry_space_group_name_Hall '-P 2yab'
_symmetry_space_group_name_H-M 'P 1 21/a 1'
_atom_sites_solution_hydrogens geom
_atom_sites_solution_primary direct
_atom_sites_solution_secondary difmap
_audit_creation_method SHELXL-97
_audit_update_record
;
2017-12-28 deposited with the CCDC.
2018-01-26 downloaded from the CCDC.
;
_cell_angle_alpha 90.00
_cell_angle_beta 108.7594(19)
_cell_angle_gamma 90.00
_cell_formula_units_Z 4
_cell_length_a 10.7685(17)
_cell_length_b 14.2394(19)
_cell_length_c 16.386(3)
_cell_measurement_reflns_used 7131
_cell_measurement_temperature 123(2)
_cell_measurement_theta_max 27.5
_cell_measurement_theta_min 3.1
_cell_volume 2379.1(7)
_computing_structure_refinement 'SHELXL-97 (Sheldrick, 1997)'
_computing_structure_solution 'SHELXS-97 (Sheldrick, 1990)'
_diffrn_ambient_temperature 123(2)
_diffrn_measured_fraction_theta_full 0.983
_diffrn_measured_fraction_theta_max 0.983
_diffrn_measurement_device_type
;
Saturn70 CCD (4x4 bin mode) with MicroMax-007
;
_diffrn_radiation_monochromator graphite
_diffrn_radiation_source 'fine-focus sealed tube'
_diffrn_radiation_type MoK\a
_diffrn_radiation_wavelength 0.71075
_diffrn_reflns_av_R_equivalents 0.0214
_diffrn_reflns_av_sigmaI/netI 0.0211
_diffrn_reflns_limit_h_max 13
_diffrn_reflns_limit_h_min -13
_diffrn_reflns_limit_k_max 18
_diffrn_reflns_limit_k_min -14
_diffrn_reflns_limit_l_max 21
_diffrn_reflns_limit_l_min -21
_diffrn_reflns_number 18152
_diffrn_reflns_theta_full 27.52
_diffrn_reflns_theta_max 27.52
_diffrn_reflns_theta_min 3.09
_exptl_absorpt_coefficient_mu 0.248
_exptl_absorpt_correction_T_max 0.9073
_exptl_absorpt_correction_T_min 0.9073
_exptl_absorpt_correction_type multi-scan
_exptl_absorpt_process_details 'Jacobson, R. (1998) Private communication'
_exptl_crystal_colour yellow
_exptl_crystal_density_diffrn 1.269
_exptl_crystal_density_method 'not measured'
_exptl_crystal_description block
_exptl_crystal_F_000 968
_exptl_crystal_preparation Luminescent
_exptl_crystal_size_max 0.40
_exptl_crystal_size_mid 0.40
_exptl_crystal_size_min 0.40
_refine_diff_density_max 0.283
_refine_diff_density_min -0.263
_refine_diff_density_rms 0.041
_refine_ls_extinction_method none
_refine_ls_goodness_of_fit_ref 1.023
_refine_ls_hydrogen_treatment none
_refine_ls_matrix_type full
_refine_ls_number_parameters 282
_refine_ls_number_reflns 5384
_refine_ls_number_restraints 0
_refine_ls_restrained_S_all 1.023
_refine_ls_R_factor_all 0.0388
_refine_ls_R_factor_gt 0.0342
_refine_ls_shift/su_max 0.001
_refine_ls_shift/su_mean 0.000
_refine_ls_structure_factor_coef Fsqd
_refine_ls_weighting_details 'calc w=1/[\s^2^(Fo^2^)+(0.0438P)^2^+0.8955P] where P=(Fo^2^+2Fc^2^)/3'
_refine_ls_weighting_scheme calc
_refine_ls_wR_factor_gt 0.0832
_refine_ls_wR_factor_ref 0.0865
_reflns_number_gt 4856
_reflns_number_total 5384
_reflns_threshold_expression >2sigma(I)
_cod_data_source_file c8sc00066b2.cif
_cod_data_source_block 4ccho
_cod_depositor_comments
;
The following automatic conversions were performed:

'_exptl_absorpt_correction_type' value 'Multi-scan' changed to
'multi-scan' according to
/home/data/users/saulius/crontab/automatic-downloads/rss-feeds/RSC/lib/dictionaries/cif_core.dic
dictionary named 'cif_core.dic' version 2.4.2 from 2011-04-26.

Automatic conversion script
Id: cif_fix_values 4973 2017-02-22 13:04:09Z antanas 

 Adding full bibliography for 1548853--1548854.cif.
;
_cod_original_sg_symbol_H-M P21/a
_cod_database_code 1548854

loop_
_symmetry_equiv_pos_as_xyz
'x, y, z'
'-x+1/2, y+1/2, -z'
'-x, -y, -z'
'x-1/2, -y-1/2, z'

loop_
_atom_site_label
_atom_site_type_symbol
_atom_site_fract_x
_atom_site_fract_y
_atom_site_fract_z
_atom_site_U_iso_or_equiv
_atom_site_adp_type
_atom_site_occupancy
_atom_site_symmetry_multiplicity
_atom_site_calc_flag
_atom_site_refinement_flags
N1 N 0.11445(10) 0.51851(7) 0.26920(6) 0.0203(2) Uani 1 1 d .
H1 H 0.0373 0.4908 0.2531 0.024 Uiso 1 1 calc R
N2 N -0.37484(10) 0.45609(8) 0.23844(7) 0.0251(2) Uani 1 1 d .
S1 S 0.14207(3) 0.59539(2) 0.050757(19) 0.02272(9) Uani 1 1 d .
S2 S 0.35484(3) 0.38749(2) 0.471068(19) 0.02025(8) Uani 1 1 d .
O1 O 0.06413(10) 0.61744(7) -0.14750(6) 0.0326(2) Uani 1 1 d .
O2 O 0.47434(9) 0.25140(7) 0.62161(6) 0.0307(2) Uani 1 1 d .
C1 C -0.00029(13) 0.63667(9) -0.02325(8) 0.0232(3) Uani 1 1 d .
C2 C -0.09201(12) 0.65976(9) 0.01547(8) 0.0236(3) Uani 1 1 d .
H2 H -0.1765 0.6836 -0.0154 0.028 Uiso 1 1 calc R
C3 C -0.04908(12) 0.64478(8) 0.10545(8) 0.0211(2) Uani 1 1 d .
C4 C 0.07666(12) 0.60898(8) 0.13364(8) 0.0201(2) Uani 1 1 d .
C5 C 0.15675(12) 0.58283(8) 0.22083(8) 0.0202(2) Uani 1 1 d .
C6 C 0.28039(12) 0.61119(9) 0.26885(8) 0.0227(3) Uani 1 1 d .
H3 H 0.3331 0.6557 0.2519 0.027 Uiso 1 1 calc R
C7 C 0.31532(12) 0.56260(9) 0.34777(8) 0.0229(3) Uani 1 1 d .
H4 H 0.3956 0.5686 0.3937 0.028 Uiso 1 1 calc R
C8 C 0.21213(11) 0.50471(8) 0.34660(7) 0.0193(2) Uani 1 1 d .
C9 C 0.20605(11) 0.43604(8) 0.41090(7) 0.0190(2) Uani 1 1 d .
C10 C 0.10302(12) 0.40260(9) 0.43574(8) 0.0207(2) Uani 1 1 d .
C11 C 0.14777(12) 0.33810(9) 0.50506(8) 0.0224(2) Uani 1 1 d .
H5 H 0.0908 0.3079 0.5307 0.027 Uiso 1 1 calc R
C12 C 0.28085(12) 0.32332(9) 0.53174(7) 0.0208(2) Uani 1 1 d .
C13 C -0.12914(12) 0.66784(9) 0.16302(8) 0.0225(2) Uani 1 1 d .
H8 H -0.1688 0.7308 0.1474 0.027 Uiso 1 1 calc R
H9 H -0.0701 0.6709 0.2234 0.027 Uiso 1 1 calc R
C14 C -0.23805(13) 0.59716(9) 0.15754(8) 0.0249(3) Uani 1 1 d .
H10 H -0.1996 0.5335 0.1701 0.030 Uiso 1 1 calc R
H11 H -0.3008 0.5969 0.0982 0.030 Uiso 1 1 calc R
C15 C -0.31124(13) 0.62037(9) 0.22078(9) 0.0263(3) Uani 1 1 d .
H12 H -0.2484 0.6195 0.2801 0.032 Uiso 1 1 calc R
H13 H -0.3474 0.6847 0.2090 0.032 Uiso 1 1 calc R
C16 C -0.42277(12) 0.55211(9) 0.21549(9) 0.0276(3) Uani 1 1 d .
H14 H -0.4701 0.5733 0.2549 0.033 Uiso 1 1 calc R
H15 H -0.4856 0.5525 0.1561 0.033 Uiso 1 1 calc R
C17 C -0.34440(12) 0.44116(11) 0.33140(9) 0.0294(3) Uani 1 1 d .
H16 H -0.4277 0.4372 0.3446 0.035 Uiso 1 1 calc R
H17 H -0.2958 0.4965 0.3622 0.035 Uiso 1 1 calc R
C18 C -0.26405(13) 0.35353(11) 0.36585(9) 0.0331(3) Uani 1 1 d .
H18 H -0.3152 0.2979 0.3376 0.040 Uiso 1 1 calc R
H19 H -0.2507 0.3486 0.4284 0.040 Uiso 1 1 calc R
C19 C -0.13004(12) 0.35046(10) 0.35227(9) 0.0268(3) Uani 1 1 d .
H20 H -0.1424 0.3553 0.2899 0.032 Uiso 1 1 calc R
H21 H -0.0876 0.2894 0.3729 0.032 Uiso 1 1 calc R
C20 C -0.03959(12) 0.43043(9) 0.40023(8) 0.0238(3) Uani 1 1 d .
H22 H -0.0481 0.4839 0.3602 0.029 Uiso 1 1 calc R
H23 H -0.0692 0.4520 0.4484 0.029 Uiso 1 1 calc R
C21 C -0.46007(14) 0.38290(10) 0.18591(9) 0.0320(3) Uani 1 1 d .
H30 H -0.4192 0.3213 0.2092 0.038 Uiso 1 1 calc R
C22 C -0.4596(2) 0.38823(12) 0.09312(10) 0.0503(5) Uani 1 1 d .
H24 H -0.5012 0.4469 0.0668 0.075 Uiso 1 1 calc R
H25 H -0.5082 0.3348 0.0605 0.075 Uiso 1 1 calc R
H26 H -0.3689 0.3865 0.0924 0.075 Uiso 1 1 calc R
C23 C -0.60041(15) 0.38069(12) 0.19024(12) 0.0449(4) Uani 1 1 d .
H27 H -0.5974 0.3792 0.2506 0.067 Uiso 1 1 calc R
H28 H -0.6457 0.3246 0.1605 0.067 Uiso 1 1 calc R
H29 H -0.6477 0.4369 0.1623 0.067 Uiso 1 1 calc R
C24 C -0.01818(14) 0.63950(9) -0.11462(8) 0.0275(3) Uani 1 1 d .
H6 H -0.1008 0.6602 -0.1519 0.033 Uiso 1 1 calc R
C25 C 0.35558(12) 0.26239(9) 0.60072(8) 0.0240(3) Uani 1 1 d .
H7 H 0.3093 0.2287 0.6319 0.029 Uiso 1 1 calc R

loop_
_atom_site_aniso_label
_atom_site_aniso_U_11
_atom_site_aniso_U_22
_atom_site_aniso_U_33
_atom_site_aniso_U_23
_atom_site_aniso_U_13
_atom_site_aniso_U_12
N1 0.0186(5) 0.0236(5) 0.0180(5) 0.0008(4) 0.0049(4) -0.0021(4)
N2 0.0219(5) 0.0271(6) 0.0240(5) -0.0001(4) 0.0043(4) 0.0029(4)
S1 0.02620(16) 0.02398(16) 0.02017(15) 0.00070(11) 0.01050(12) 0.00073(11)
S2 0.01684(14) 0.02571(16) 0.01861(15) 0.00309(11) 0.00626(11) 0.00081(10)
O1 0.0400(6) 0.0383(6) 0.0227(5) -0.0035(4) 0.0145(4) -0.0064(4)
O2 0.0282(5) 0.0369(5) 0.0256(5) 0.0058(4) 0.0068(4) 0.0062(4)
C1 0.0290(6) 0.0208(6) 0.0189(6) 0.0002(5) 0.0064(5) -0.0023(5)
C2 0.0257(6) 0.0231(6) 0.0198(6) 0.0003(5) 0.0044(5) 0.0006(5)
C3 0.0249(6) 0.0192(6) 0.0192(6) -0.0017(4) 0.0071(5) -0.0011(5)
C4 0.0247(6) 0.0186(6) 0.0184(6) -0.0003(4) 0.0087(5) -0.0006(4)
C5 0.0222(6) 0.0205(6) 0.0199(6) 0.0015(4) 0.0095(5) 0.0031(4)
C6 0.0206(6) 0.0228(6) 0.0267(6) 0.0041(5) 0.0102(5) 0.0015(5)
C7 0.0180(5) 0.0251(6) 0.0248(6) 0.0026(5) 0.0056(5) 0.0008(5)
C8 0.0188(5) 0.0211(6) 0.0177(5) -0.0002(4) 0.0053(4) 0.0021(4)
C9 0.0176(5) 0.0221(6) 0.0168(5) -0.0011(4) 0.0048(4) 0.0003(4)
C10 0.0200(6) 0.0236(6) 0.0191(6) -0.0025(4) 0.0072(5) -0.0009(4)
C11 0.0223(6) 0.0264(6) 0.0209(6) -0.0021(5) 0.0100(5) -0.0030(5)
C12 0.0236(6) 0.0227(6) 0.0179(5) -0.0008(4) 0.0089(5) -0.0017(5)
C13 0.0244(6) 0.0239(6) 0.0192(6) -0.0029(5) 0.0071(5) 0.0028(5)
C14 0.0240(6) 0.0283(7) 0.0226(6) -0.0057(5) 0.0077(5) 0.0003(5)
C15 0.0245(6) 0.0271(7) 0.0293(7) -0.0052(5) 0.0116(5) 0.0022(5)
C16 0.0215(6) 0.0280(7) 0.0336(7) -0.0030(5) 0.0095(5) 0.0036(5)
C17 0.0188(6) 0.0435(8) 0.0262(6) -0.0004(6) 0.0075(5) -0.0020(5)
C18 0.0215(6) 0.0427(8) 0.0309(7) 0.0107(6) 0.0028(5) -0.0074(6)
C19 0.0224(6) 0.0273(7) 0.0270(6) 0.0013(5) 0.0028(5) -0.0008(5)
C20 0.0188(6) 0.0275(6) 0.0254(6) -0.0012(5) 0.0077(5) -0.0001(5)
C21 0.0352(7) 0.0247(7) 0.0298(7) -0.0012(5) 0.0018(6) 0.0024(5)
C22 0.0768(13) 0.0371(9) 0.0296(8) -0.0058(7) 0.0066(8) 0.0019(8)
C23 0.0310(8) 0.0366(9) 0.0560(10) -0.0037(7) -0.0013(7) -0.0062(6)
C24 0.0345(7) 0.0278(7) 0.0196(6) 0.0001(5) 0.0081(5) -0.0044(5)
C25 0.0295(6) 0.0249(6) 0.0189(6) 0.0012(5) 0.0094(5) -0.0004(5)

loop_
_atom_type_symbol
_atom_type_description
_atom_type_scat_dispersion_real
_atom_type_scat_dispersion_imag
_atom_type_scat_source
C C 0.0033 0.0016 'International Tables Vol C Tables 4.2.6.8 and 6.1.1.4'
H H 0.0000 0.0000 'International Tables Vol C Tables 4.2.6.8 and 6.1.1.4'
N N 0.0061 0.0033 'International Tables Vol C Tables 4.2.6.8 and 6.1.1.4'
O O 0.0106 0.0060 'International Tables Vol C Tables 4.2.6.8 and 6.1.1.4'
S S 0.1246 0.1234 'International Tables Vol C Tables 4.2.6.8 and 6.1.1.4'

loop_
_geom_angle_atom_site_label_1
_geom_angle_atom_site_label_2
_geom_angle_atom_site_label_3
_geom_angle
C8 N1 C5 109.15(10)
C17 N2 C16 110.12(11)
C17 N2 C21 113.21(11)
C16 N2 C21 114.12(10)
C1 S1 C4 91.13(6)
C12 S2 C9 91.45(6)
C2 C1 C24 126.48(12)
C2 C1 S1 111.43(9)
C24 C1 S1 121.98(10)
C1 C2 C3 113.78(11)
C4 C3 C2 111.21(11)
C4 C3 C13 124.69(11)
C2 C3 C13 124.08(11)
C3 C4 C5 128.98(11)
C3 C4 S1 112.45(9)
C5 C4 S1 118.57(9)
C6 C5 N1 107.74(10)
C6 C5 C4 130.19(11)
N1 C5 C4 122.05(11)
C5 C6 C7 107.80(11)
C8 C7 C6 107.77(11)
N1 C8 C7 107.52(10)
N1 C8 C9 124.36(11)
C7 C8 C9 128.01(11)
C10 C9 C8 132.21(11)
C10 C9 S2 112.19(9)
C8 C9 S2 115.58(8)
C9 C10 C11 111.11(11)
C9 C10 C20 127.51(11)
C11 C10 C20 121.33(11)
C12 C11 C10 113.89(11)
C11 C12 C25 127.02(11)
C11 C12 S2 111.34(9)
C25 C12 S2 121.65(9)
C3 C13 C14 113.81(10)
C13 C14 C15 111.84(10)
C16 C15 C14 113.10(11)
N2 C16 C15 111.93(10)
N2 C17 C18 114.52(12)
C17 C18 C19 114.86(11)
C18 C19 C20 112.09(11)
C10 C20 C19 113.62(11)
N2 C21 C22 110.30(13)
N2 C21 C23 115.20(12)
C22 C21 C23 111.49(14)
O1 C24 C1 125.24(13)
O2 C25 C12 124.36(12)

loop_
_geom_bond_atom_site_label_1
_geom_bond_atom_site_label_2
_geom_bond_distance
N1 C8 1.3768(15)
N1 C5 1.3809(15)
N2 C17 1.4668(17)
N2 C16 1.4671(17)
N2 C21 1.4702(18)
S1 C1 1.7235(13)
S1 C4 1.7301(12)
S2 C12 1.7227(12)
S2 C9 1.7323(12)
O1 C24 1.2172(17)
O2 C25 1.2230(16)
C1 C2 1.3745(18)
C1 C24 1.4474(17)
C2 C3 1.4123(17)
C3 C4 1.3800(17)
C3 C13 1.5046(16)
C4 C5 1.4598(17)
C5 C6 1.3714(17)
C6 C7 1.4070(17)
C7 C8 1.3787(17)
C8 C9 1.4543(16)
C9 C10 1.3834(16)
C10 C11 1.4190(17)
C10 C20 1.5098(17)
C11 C12 1.3734(17)
C12 C25 1.4466(17)
C13 C14 1.5260(18)
C14 C15 1.5263(17)
C15 C16 1.5257(18)
C17 C18 1.520(2)
C18 C19 1.5299(18)
C19 C20 1.5397(18)
C21 C22 1.524(2)
C21 C23 1.536(2)

loop_
_geom_torsion_atom_site_label_1
_geom_torsion_atom_site_label_2
_geom_torsion_atom_site_label_3
_geom_torsion_atom_site_label_4
_geom_torsion
C4 S1 C1 C2 0.27(10)
C4 S1 C1 C24 -176.19(11)
C24 C1 C2 C3 176.41(12)
S1 C1 C2 C3 0.14(14)
C1 C2 C3 C4 -0.61(16)
C1 C2 C3 C13 177.67(11)
C2 C3 C4 C5 -179.35(12)
C13 C3 C4 C5 2.4(2)
C2 C3 C4 S1 0.80(14)
C13 C3 C4 S1 -177.46(10)
C1 S1 C4 C3 -0.63(10)
C1 S1 C4 C5 179.51(10)
C8 N1 C5 C6 -1.36(13)
C8 N1 C5 C4 177.28(11)
C3 C4 C5 C6 -125.44(15)
S1 C4 C5 C6 54.40(17)
C3 C4 C5 N1 56.25(18)
S1 C4 C5 N1 -123.91(11)
N1 C5 C6 C7 0.68(14)
C4 C5 C6 C7 -177.82(12)
C5 C6 C7 C8 0.24(14)
C5 N1 C8 C7 1.51(13)
C5 N1 C8 C9 -174.84(11)
C6 C7 C8 N1 -1.07(14)
C6 C7 C8 C9 175.11(11)
N1 C8 C9 C10 -34.1(2)
C7 C8 C9 C10 150.32(14)
N1 C8 C9 S2 147.83(10)
C7 C8 C9 S2 -27.75(17)
C12 S2 C9 C10 -1.08(10)
C12 S2 C9 C8 177.39(9)
C8 C9 C10 C11 -177.32(12)
S2 C9 C10 C11 0.81(13)
C8 C9 C10 C20 0.0(2)
S2 C9 C10 C20 178.15(10)
C9 C10 C11 C12 -0.01(15)
C20 C10 C11 C12 -177.54(11)
C10 C11 C12 C25 179.67(12)
C10 C11 C12 S2 -0.80(14)
C9 S2 C12 C11 1.06(10)
C9 S2 C12 C25 -179.38(11)
C4 C3 C13 C14 -105.35(14)
C2 C3 C13 C14 76.61(15)
C3 C13 C14 C15 176.68(11)
C13 C14 C15 C16 178.76(11)
C17 N2 C16 C15 89.73(13)
C21 N2 C16 C15 -141.67(12)
C14 C15 C16 N2 62.79(15)
C16 N2 C17 C18 -165.99(11)
C21 N2 C17 C18 64.91(14)
N2 C17 C18 C19 59.80(16)
C17 C18 C19 C20 62.78(16)
C9 C10 C20 C19 114.04(14)
C11 C10 C20 C19 -68.87(15)
C18 C19 C20 C10 144.48(11)
C17 N2 C21 C22 -165.66(12)
C16 N2 C21 C22 67.31(15)
C17 N2 C21 C23 67.06(15)
C16 N2 C21 C23 -59.96(16)
C2 C1 C24 O1 -178.94(13)
S1 C1 C24 O1 -3.0(2)
C11 C12 C25 O2 179.61(13)
S2 C12 C25 O2 0.12(18)
